data_4075678
loop_
_publ_author_name
'Johnson, Charles A.'
'Haley, Michael M.'
'Rather, Elisabeth'
'Han, Fusen'
'Weakley, Timothy J. R.'

_publ_section_title
;
 Selective Metallacyclization and Crystallographic Characterization of
 Structurally Related Platina-annulenes
;
_journal_issue 6
_journal_name_full Organometallics
_journal_page_first 1161
_journal_paper_doi 10.1021/om0490987
_journal_volume 24
_journal_year 2005
_chemical_formula_sum 'C78 H73 O2 P2 Pt'
_chemical_formula_weight 1299.39
_chemical_name_systematic
; 
 ? 
;
_space_group_IT_number 61
_symmetry_cell_setting orthorhombic
_symmetry_space_group_name_Hall '-P 2ac 2ab'
_symmetry_space_group_name_H-M 'P b c a'
_atom_sites_solution_hydrogens geom
_atom_sites_solution_primary direct
_atom_sites_solution_secondary difmap
_audit_creation_method SHELXL-97
_cell_angle_alpha 90.00
_cell_angle_beta 90.00
_cell_angle_gamma 90.00
_cell_formula_units_Z 8
_cell_length_a 26.1543(14)
_cell_length_b 15.3830(8)
_cell_length_c 31.5394(17)
_cell_measurement_reflns_used 3555
_cell_measurement_temperature 153(2)
_cell_measurement_theta_max 23.067
_cell_measurement_theta_min 2.677
_cell_volume 12689.3(12)
_computing_cell_refinement 'Bruker SMART'
_computing_data_collection 'Bruker SMART'
_computing_data_reduction 'Bruker SAINT'
_computing_molecular_graphics 'Bruker SHELXTL'
_computing_publication_material 'Bruker SHELXTL'
_computing_structure_refinement 'SHELXL-97 (Sheldrick, 1997)'
_computing_structure_solution 'SHELXS-97 (Sheldrick, 1990)'
_diffrn_ambient_temperature 153(2)
_diffrn_measured_fraction_theta_full 0.999
_diffrn_measured_fraction_theta_max 0.999
_diffrn_measurement_device_type 'CCD area detector'
_diffrn_measurement_method 'phi and omega scans'
_diffrn_radiation_monochromator graphite
_diffrn_radiation_source 'fine-focus sealed tube'
_diffrn_radiation_type MoK\a
_diffrn_radiation_wavelength 0.71073
_diffrn_reflns_av_R_equivalents 0.1471
_diffrn_reflns_av_sigmaI/netI 0.0817
_diffrn_reflns_limit_h_max 29
_diffrn_reflns_limit_h_min -29
_diffrn_reflns_limit_k_max 17
_diffrn_reflns_limit_k_min -17
_diffrn_reflns_limit_l_max 35
_diffrn_reflns_limit_l_min -35
_diffrn_reflns_number 78818
_diffrn_reflns_theta_full 23.84
_diffrn_reflns_theta_max 23.84
_diffrn_reflns_theta_min 1.56
_exptl_absorpt_coefficient_mu 2.309
_exptl_absorpt_correction_T_max 1.000
_exptl_absorpt_correction_T_min 0.745
_exptl_absorpt_correction_type empirical
_exptl_crystal_colour yellow
_exptl_crystal_density_diffrn 1.360
_exptl_crystal_density_meas ?
_exptl_crystal_density_method 'not measured'
_exptl_crystal_description block
_exptl_crystal_F_000 5320
_exptl_crystal_size_max 0.2
_exptl_crystal_size_mid 0.2
_exptl_crystal_size_min 0.2
_refine_diff_density_max 2.011
_refine_diff_density_min -1.448
_refine_diff_density_rms 0.118
_refine_ls_extinction_method none
_refine_ls_goodness_of_fit_ref 1.017
_refine_ls_hydrogen_treatment mixed
_refine_ls_matrix_type full
_refine_ls_number_parameters 754
_refine_ls_number_reflns 9754
_refine_ls_number_restraints 0
_refine_ls_restrained_S_all 1.017
_refine_ls_R_factor_all 0.0978
_refine_ls_R_factor_gt 0.0509
_refine_ls_shift/su_max 0.001
_refine_ls_shift/su_mean 0.000
_refine_ls_structure_factor_coef Fsqd
_refine_ls_weighting_details 'calc w=1/[\s^2^(Fo^2^)+(0.0491P)^2^+0.0000P] where P=(Fo^2^+2Fc^2^)/3'
_refine_ls_weighting_scheme calc
_refine_ls_wR_factor_gt 0.1009
_refine_ls_wR_factor_ref 0.1116
_reflns_number_gt 6345
_reflns_number_total 9754
_reflns_threshold_expression >2sigma(I)
_cod_data_source_file om0490987si20041120_021455.cif
_cod_data_source_block 12
_cod_depositor_comments
;
The following automatic conversions were performed:

'_symmetry_cell_setting' value 'Orthorhombic' changed to
'orthorhombic' according to
/home/saulius/struct/CIF-dictionaries/cif_core.dic dictionary named
'cif_core.dic' version 2.4.1 from 2010-06-29.

Automatic conversion script
Id: cif_fix_values 1715 2011-07-08 13:25:40Z adriana 

The following automatic conversions were performed:

'_exptl_crystal_density_meas' value 'not measured' was changed to '?'
- the value is perceived as not measured.

Automatic conversion script
Id: cif_fix_values 3008 2015-01-20 13:52:24Z robertas 
;
_cod_original_sg_symbol_H-M Pbca
_cod_database_code 4075678

loop_
_symmetry_equiv_pos_as_xyz
'x, y, z'
'-x+1/2, -y, z+1/2'
'-x, y+1/2, -z+1/2'
'x+1/2, -y+1/2, -z'
'-x, -y, -z'
'x-1/2, y, -z-1/2'
'x, -y-1/2, z-1/2'
'-x-1/2, y-1/2, z'

loop_
_atom_site_label
_atom_site_type_symbol
_atom_site_fract_x
_atom_site_fract_y
_atom_site_fract_z
_atom_site_U_iso_or_equiv
_atom_site_adp_type
_atom_site_occupancy
_atom_site_symmetry_multiplicity
_atom_site_calc_flag
_atom_site_refinement_flags
Pt Pt 0.450234(9) 0.055349(17) 0.212893(9) 0.02136(10) Uani 1 1 d .
P1 P 0.52337(7) 0.06239(12) 0.25395(6) 0.0226(4) Uani 1 1 d .
P2 P 0.48570(7) 0.06583(12) 0.14593(6) 0.0246(5) Uani 1 1 d .
C1 C 0.4090(2) 0.0548(5) 0.2649(2) 0.0217(16) Uani 1 1 d .
C2 C 0.3811(3) 0.0589(4) 0.2959(2) 0.0249(17) Uani 1 1 d .
C3 C 0.3511(2) 0.0698(4) 0.3340(2) 0.0195(16) Uani 1 1 d .
C4 C 0.3569(3) 0.1463(4) 0.3578(2) 0.0250(17) Uani 1 1 d .
C5 C 0.3286(3) 0.1600(5) 0.3950(2) 0.0255(18) Uani 1 1 d .
C6 C 0.2951(3) 0.0937(5) 0.4087(2) 0.0307(19) Uani 1 1 d .
H6 H 0.2766 0.1009 0.4344 0.037 Uiso 1 1 calc R
C7 C 0.2890(3) 0.0193(4) 0.3854(2) 0.0258(18) Uani 1 1 d .
H7 H 0.2660 -0.0241 0.3953 0.031 Uiso 1 1 calc R
C8 C 0.3157(2) 0.0054(4) 0.3473(2) 0.0178(16) Uani 1 1 d .
C9 C 0.3041(2) -0.0688(5) 0.3217(2) 0.0238(17) Uani 1 1 d .
C10 C 0.2906(3) -0.1283(5) 0.3000(2) 0.0243(18) Uani 1 1 d .
C11 C 0.2743(2) -0.2086(4) 0.2793(2) 0.0241(18) Uani 1 1 d .
C12 C 0.2748(3) -0.2848(5) 0.3035(2) 0.0323(19) Uani 1 1 d .
H12 H 0.2865 -0.2825 0.3320 0.039 Uiso 1 1 calc R
C13 C 0.2587(3) -0.3626(5) 0.2872(3) 0.0341(19) Uani 1 1 d .
H13 H 0.2599 -0.4138 0.3040 0.041 Uiso 1 1 calc R
C14 C 0.2407(3) -0.3660(5) 0.2457(3) 0.038(2) Uani 1 1 d .
H14 H 0.2287 -0.4192 0.2341 0.045 Uiso 1 1 calc R
C15 C 0.2405(3) -0.2918(5) 0.2220(2) 0.034(2) Uani 1 1 d .
H15 H 0.2283 -0.2946 0.1937 0.041 Uiso 1 1 calc R
C16 C 0.2576(3) -0.2115(5) 0.2377(2) 0.0277(19) Uani 1 1 d .
C17 C 0.2586(3) -0.1369(5) 0.2098(2) 0.0269(18) Uani 1 1 d .
C18 C 0.2577(3) -0.0794(5) 0.1853(3) 0.0291(19) Uani 1 1 d .
C19 C 0.2521(3) -0.0071(5) 0.1558(2) 0.0282(18) Uani 1 1 d .
C20 C 0.2042(3) 0.0082(5) 0.1375(3) 0.040(2) Uani 1 1 d .
H20 H 0.1770 -0.0314 0.1427 0.048 Uiso 1 1 calc R
C21 C 0.1956(3) 0.0790(5) 0.1121(3) 0.041(2) Uani 1 1 d .
H21 H 0.1622 0.0887 0.1011 0.049 Uiso 1 1 calc R
C22 C 0.2351(3) 0.1378(5) 0.1019(2) 0.032(2) Uani 1 1 d .
C23 C 0.2829(3) 0.1194(5) 0.1189(2) 0.0257(18) Uani 1 1 d .
H23 H 0.3106 0.1564 0.1116 0.031 Uiso 1 1 calc R
C24 C 0.2924(2) 0.0499(5) 0.1460(2) 0.0236(17) Uani 1 1 d .
C25 C 0.3419(3) 0.0402(4) 0.1647(2) 0.0216(17) Uani 1 1 d .
C26 C 0.3832(3) 0.0427(4) 0.1817(2) 0.0236(17) Uani 1 1 d .
C27 C 0.3329(3) 0.2439(5) 0.4208(2) 0.032(2) Uani 1 1 d .
C28 C 0.2816(3) 0.2888(6) 0.4210(3) 0.064(3) Uani 1 1 d .
H28A H 0.2724 0.3053 0.3920 0.096 Uiso 1 1 calc R
H28B H 0.2835 0.3411 0.4387 0.096 Uiso 1 1 calc R
H28C H 0.2556 0.2493 0.4325 0.096 Uiso 1 1 calc R
C29 C 0.3505(4) 0.2234(5) 0.4661(2) 0.059(3) Uani 1 1 d .
H29A H 0.3491 0.2764 0.4833 0.089 Uiso 1 1 calc R
H29B H 0.3857 0.2016 0.4654 0.089 Uiso 1 1 calc R
H29C H 0.3281 0.1792 0.4785 0.089 Uiso 1 1 calc R
C30 C 0.3718(4) 0.3062(5) 0.4016(3) 0.069(3) Uani 1 1 d .
H30A H 0.3612 0.3214 0.3727 0.103 Uiso 1 1 calc R
H30B H 0.4054 0.2783 0.4008 0.103 Uiso 1 1 calc R
H30C H 0.3736 0.3590 0.4189 0.103 Uiso 1 1 calc R
C31 C 0.2239(3) 0.2175(5) 0.0750(2) 0.033(2) Uani 1 1 d .
C32 C 0.1819(3) 0.2724(6) 0.0956(3) 0.062(3) Uani 1 1 d .
H32A H 0.1499 0.2393 0.0961 0.093 Uiso 1 1 calc R
H32B H 0.1770 0.3258 0.0791 0.093 Uiso 1 1 calc R
H32C H 0.1919 0.2874 0.1246 0.093 Uiso 1 1 calc R
C33 C 0.2067(4) 0.1886(6) 0.0312(3) 0.067(3) Uani 1 1 d .
H33A H 0.2327 0.1502 0.0188 0.101 Uiso 1 1 calc R
H33B H 0.2022 0.2396 0.0130 0.101 Uiso 1 1 calc R
H33C H 0.1742 0.1572 0.0335 0.101 Uiso 1 1 calc R
C34 C 0.2708(3) 0.2762(5) 0.0700(3) 0.060(3) Uani 1 1 d .
H34A H 0.2806 0.2996 0.0977 0.090 Uiso 1 1 calc R
H34B H 0.2626 0.3242 0.0507 0.090 Uiso 1 1 calc R
H34C H 0.2992 0.2423 0.0583 0.090 Uiso 1 1 calc R
C35 C 0.5126(2) 0.0438(5) 0.3108(2) 0.0279(18) Uani 1 1 d .
C36 C 0.5194(3) -0.0373(5) 0.3296(3) 0.040(2) Uani 1 1 d .
H36 H 0.5321 -0.0844 0.3132 0.048 Uiso 1 1 calc R
C37 C 0.5079(3) -0.0494(7) 0.3718(3) 0.058(3) Uani 1 1 d .
H37 H 0.5118 -0.1053 0.3842 0.070 Uiso 1 1 calc R
C38 C 0.4909(3) 0.0180(7) 0.3960(3) 0.052(3) Uani 1 1 d .
H38 H 0.4840 0.0094 0.4252 0.062 Uiso 1 1 calc R
C39 C 0.4839(3) 0.0990(6) 0.3779(3) 0.038(2) Uani 1 1 d .
H39 H 0.4718 0.1460 0.3946 0.045 Uiso 1 1 calc R
C40 C 0.4944(3) 0.1112(5) 0.3356(2) 0.0302(19) Uani 1 1 d .
H40 H 0.4891 0.1667 0.3233 0.036 Uiso 1 1 calc R
C41 C 0.5577(2) 0.1660(4) 0.2551(2) 0.0226(17) Uani 1 1 d .
C42 C 0.5950(2) 0.1806(4) 0.2858(2) 0.0275(17) Uani 1 1 d .
H42 H 0.6036 0.1357 0.3052 0.033 Uiso 1 1 calc R
C43 C 0.6196(3) 0.2603(5) 0.2881(3) 0.0327(19) Uani 1 1 d .
H43 H 0.6449 0.2699 0.3091 0.039 Uiso 1 1 calc R
C44 C 0.6074(3) 0.3253(5) 0.2601(2) 0.034(2) Uani 1 1 d .
H44 H 0.6240 0.3801 0.2621 0.040 Uiso 1 1 calc R
C45 C 0.5709(3) 0.3113(5) 0.2290(3) 0.034(2) Uani 1 1 d .
H45 H 0.5636 0.3556 0.2089 0.041 Uiso 1 1 calc R
C46 C 0.5447(3) 0.2317(5) 0.2273(2) 0.0298(19) Uani 1 1 d .
H46 H 0.5182 0.2231 0.2071 0.036 Uiso 1 1 calc R
C47 C 0.5692(3) -0.0219(4) 0.2398(2) 0.0242(18) Uani 1 1 d .
C48 C 0.5495(3) -0.1039(5) 0.2305(2) 0.0322(19) Uani 1 1 d .
H48 H 0.5136 -0.1121 0.2293 0.039 Uiso 1 1 calc R
C49 C 0.5821(3) -0.1740(5) 0.2229(3) 0.042(2) Uani 1 1 d .
H49 H 0.5685 -0.2305 0.2181 0.050 Uiso 1 1 calc R
C50 C 0.6348(3) -0.1599(6) 0.2226(3) 0.043(2) Uani 1 1 d .
H50 H 0.6574 -0.2068 0.2169 0.052 Uiso 1 1 calc R
C51 C 0.6541(3) -0.0782(5) 0.2303(2) 0.037(2) Uani 1 1 d .
H51 H 0.6900 -0.0694 0.2299 0.044 Uiso 1 1 calc R
C52 C 0.6220(3) -0.0087(5) 0.2388(2) 0.0306(19) Uani 1 1 d .
H52 H 0.6358 0.0474 0.2439 0.037 Uiso 1 1 calc R
C53 C 0.5537(3) 0.0906(5) 0.1366(2) 0.0240(16) Uani 1 1 d .
C54 C 0.5891(3) 0.0227(5) 0.1380(2) 0.032(2) Uani 1 1 d .
H54 H 0.5783 -0.0342 0.1455 0.039 Uiso 1 1 calc R
C55 C 0.6403(3) 0.0385(5) 0.1284(3) 0.041(2) Uani 1 1 d .
H55 H 0.6643 -0.0080 0.1287 0.049 Uiso 1 1 calc R
C56 C 0.6561(3) 0.1214(5) 0.1184(2) 0.038(2) Uani 1 1 d .
H56 H 0.6910 0.1317 0.1115 0.045 Uiso 1 1 calc R
C57 C 0.6223(3) 0.1889(5) 0.1182(2) 0.036(2) Uani 1 1 d .
H57 H 0.6338 0.2461 0.1120 0.043 Uiso 1 1 calc R
C58 C 0.5705(3) 0.1741(5) 0.1271(2) 0.0304(19) Uani 1 1 d .
H58 H 0.5470 0.2210 0.1266 0.036 Uiso 1 1 calc R
C59 C 0.4549(3) 0.1545(5) 0.1172(2) 0.0312(19) Uani 1 1 d .
C60 C 0.4243(3) 0.2132(5) 0.1389(3) 0.0324(19) Uani 1 1 d .
H60 H 0.4190 0.2053 0.1684 0.039 Uiso 1 1 calc R
C61 C 0.4015(3) 0.2827(5) 0.1189(3) 0.048(2) Uani 1 1 d .
H61 H 0.3812 0.3225 0.1346 0.057 Uiso 1 1 calc R
C62 C 0.4083(3) 0.2942(6) 0.0757(3) 0.049(3) Uani 1 1 d .
H62 H 0.3919 0.3411 0.0616 0.058 Uiso 1 1 calc R
C63 C 0.4388(4) 0.2383(6) 0.0532(3) 0.056(3) Uani 1 1 d .
H63 H 0.4433 0.2463 0.0235 0.067 Uiso 1 1 calc R
C64 C 0.4630(3) 0.1698(6) 0.0738(3) 0.046(2) Uani 1 1 d .
H64 H 0.4852 0.1327 0.0583 0.056 Uiso 1 1 calc R
C65 C 0.4793(3) -0.0336(4) 0.1144(2) 0.0237(18) Uani 1 1 d .
C66 C 0.4546(3) -0.1049(5) 0.1325(2) 0.0298(18) Uani 1 1 d .
H66 H 0.4393 -0.1000 0.1597 0.036 Uiso 1 1 calc R
C67 C 0.4526(3) -0.1833(5) 0.1104(3) 0.037(2) Uani 1 1 d .
H67 H 0.4362 -0.2320 0.1230 0.044 Uiso 1 1 calc R
C68 C 0.4737(3) -0.1914(5) 0.0710(3) 0.042(2) Uani 1 1 d .
H68 H 0.4714 -0.2450 0.0562 0.050 Uiso 1 1 calc R
C69 C 0.4983(3) -0.1216(5) 0.0529(3) 0.045(2) Uani 1 1 d .
H69 H 0.5132 -0.1267 0.0255 0.055 Uiso 1 1 calc R
C70 C 0.5010(3) -0.0442(5) 0.0748(2) 0.039(2) Uani 1 1 d .
H70 H 0.5185 0.0035 0.0622 0.047 Uiso 1 1 calc R
O1S O 0.1854(3) 0.4131(5) -0.0059(3) 0.104(3) Uani 1 1 d .
C11S C 0.1971(5) 0.4916(8) 0.0187(5) 0.117(6) Uani 1 1 d .
H11A H 0.2166 0.5331 0.0010 0.141 Uiso 1 1 calc R
H11B H 0.2184 0.4761 0.0435 0.141 Uiso 1 1 calc R
C12S C 0.1489(6) 0.5320(7) 0.0330(4) 0.104(5) Uani 1 1 d .
H12A H 0.1404 0.5128 0.0622 0.125 Uiso 1 1 calc R
H12B H 0.1519 0.5961 0.0328 0.125 Uiso 1 1 calc R
C13S C 0.1096(4) 0.5034(7) 0.0031(3) 0.070(3) Uani 1 1 d .
H13A H 0.1084 0.5411 -0.0223 0.084 Uiso 1 1 calc R
H13B H 0.0754 0.5015 0.0165 0.084 Uiso 1 1 calc R
C14S C 0.1292(4) 0.4118(9) -0.0077(4) 0.099(5) Uani 1 1 d .
H14A H 0.1156 0.3691 0.0130 0.119 Uiso 1 1 calc R
H14B H 0.1176 0.3947 -0.0364 0.119 Uiso 1 1 calc R
O2S O 0.4586(3) 0.8971(5) 0.4931(2) 0.084(2) Uani 1 1 d .
C21S C 0.4267(4) 0.8399(6) 0.4705(3) 0.064(3) Uani 1 1 d .
H21A H 0.4111 0.7967 0.4899 0.077 Uiso 1 1 calc R
H21B H 0.4465 0.8085 0.4485 0.077 Uiso 1 1 calc R
C22S C 0.3858(4) 0.8954(6) 0.4502(3) 0.058(3) Uani 1 1 d .
H22A H 0.3522 0.8660 0.4510 0.070 Uiso 1 1 calc R
H22B H 0.3946 0.9091 0.4204 0.070 Uiso 1 1 calc R
C23S C 0.3854(4) 0.9778(6) 0.4775(3) 0.062(3) Uani 1 1 d .
H23A H 0.3924 1.0299 0.4600 0.074 Uiso 1 1 calc R
H23B H 0.3520 0.9852 0.4917 0.074 Uiso 1 1 calc R
C24S C 0.4269(4) 0.9641(7) 0.5092(4) 0.076(3) Uani 1 1 d .
H24A H 0.4469 1.0182 0.5131 0.091 Uiso 1 1 calc R
H24B H 0.4122 0.9469 0.5369 0.091 Uiso 1 1 calc R

loop_
_atom_site_aniso_label
_atom_site_aniso_U_11
_atom_site_aniso_U_22
_atom_site_aniso_U_33
_atom_site_aniso_U_23
_atom_site_aniso_U_13
_atom_site_aniso_U_12
Pt 0.01351(14) 0.02526(15) 0.02531(16) -0.00015(15) 0.00056(14) 0.00153(14)
P1 0.0158(9) 0.0246(10) 0.0275(11) -0.0001(10) -0.0011(9) 0.0001(9)
P2 0.0176(10) 0.0293(11) 0.0271(11) 0.0005(10) 0.0004(9) 0.0013(9)
C1 0.016(4) 0.022(4) 0.027(4) -0.001(4) -0.003(3) -0.005(3)
C2 0.020(4) 0.021(4) 0.034(5) -0.008(4) -0.002(3) -0.004(3)
C3 0.018(4) 0.023(4) 0.018(4) 0.003(3) -0.002(3) 0.004(3)
C4 0.024(4) 0.028(4) 0.023(4) -0.007(4) -0.006(4) 0.010(3)
C5 0.022(4) 0.027(4) 0.028(5) -0.004(4) -0.002(4) 0.003(3)
C6 0.028(5) 0.034(5) 0.030(5) -0.003(4) 0.005(4) 0.006(4)
C7 0.018(4) 0.021(4) 0.038(5) 0.010(4) 0.005(4) -0.005(3)
C8 0.010(4) 0.019(4) 0.024(4) -0.003(3) -0.001(3) -0.001(3)
C9 0.015(4) 0.024(4) 0.032(5) 0.002(4) -0.001(3) 0.001(3)
C10 0.012(4) 0.026(4) 0.035(5) 0.004(4) 0.000(3) 0.002(3)
C11 0.012(4) 0.025(4) 0.036(5) -0.007(4) 0.006(4) -0.005(3)
C12 0.033(5) 0.030(5) 0.034(5) 0.005(4) -0.002(4) -0.003(4)
C13 0.035(5) 0.026(4) 0.041(5) 0.003(4) -0.004(5) -0.006(4)
C14 0.046(5) 0.020(4) 0.048(6) -0.006(4) 0.005(5) -0.012(4)
C15 0.043(5) 0.032(5) 0.027(5) -0.003(4) -0.002(4) -0.004(4)
C16 0.025(4) 0.027(5) 0.031(5) -0.003(4) 0.007(4) -0.003(4)
C17 0.021(4) 0.024(4) 0.036(5) -0.007(4) -0.003(4) 0.001(3)
C18 0.020(4) 0.026(5) 0.041(5) -0.010(4) -0.009(4) -0.003(3)
C19 0.023(4) 0.033(4) 0.029(5) 0.000(4) -0.009(4) 0.005(4)
C20 0.019(4) 0.038(5) 0.062(6) 0.011(5) -0.013(4) -0.011(4)
C21 0.018(4) 0.050(6) 0.054(6) 0.010(4) -0.015(4) 0.001(4)
C22 0.025(5) 0.047(5) 0.024(5) 0.001(4) 0.003(4) 0.002(4)
C23 0.017(4) 0.035(5) 0.025(5) 0.004(4) 0.001(3) -0.002(3)
C24 0.020(4) 0.026(4) 0.025(4) -0.011(4) -0.002(3) 0.004(4)
C25 0.022(4) 0.024(4) 0.019(4) 0.008(3) 0.001(3) 0.005(3)
C26 0.023(4) 0.023(4) 0.025(4) 0.003(3) 0.001(4) 0.003(3)
C27 0.039(5) 0.029(5) 0.028(5) -0.006(4) -0.003(4) 0.000(4)
C28 0.066(7) 0.050(6) 0.076(8) -0.035(5) -0.015(6) 0.025(5)
C29 0.109(9) 0.040(6) 0.029(5) -0.016(4) -0.019(6) 0.007(5)
C30 0.084(8) 0.035(6) 0.088(8) -0.032(5) 0.019(6) -0.029(5)
C31 0.029(5) 0.034(5) 0.037(5) 0.007(4) -0.001(4) 0.008(4)
C32 0.047(6) 0.059(7) 0.079(8) 0.029(6) 0.016(5) 0.022(5)
C33 0.090(8) 0.058(7) 0.053(7) 0.014(5) -0.020(6) 0.001(6)
C34 0.057(6) 0.047(6) 0.075(7) 0.023(5) -0.009(6) 0.008(5)
C35 0.013(4) 0.037(5) 0.034(5) 0.004(4) -0.005(3) 0.000(3)
C36 0.051(6) 0.034(5) 0.036(5) 0.004(4) 0.004(5) 0.011(4)
C37 0.067(7) 0.061(7) 0.048(6) 0.022(6) 0.005(5) 0.012(6)
C38 0.056(6) 0.070(7) 0.029(6) 0.003(5) 0.007(5) 0.006(5)
C39 0.029(5) 0.051(6) 0.033(6) -0.011(4) 0.006(4) -0.005(4)
C40 0.026(4) 0.028(5) 0.036(5) 0.004(4) -0.002(4) 0.003(4)
C41 0.016(4) 0.025(4) 0.026(4) -0.001(3) 0.005(3) -0.003(3)
C42 0.021(4) 0.029(4) 0.032(5) 0.000(4) 0.004(4) 0.001(3)
C43 0.019(4) 0.040(5) 0.038(5) 0.006(4) 0.003(4) -0.008(4)
C44 0.022(4) 0.038(5) 0.040(5) -0.015(4) 0.010(4) -0.008(4)
C45 0.034(5) 0.018(4) 0.049(6) 0.006(4) 0.020(4) 0.009(4)
C46 0.024(4) 0.042(5) 0.024(4) 0.000(4) 0.005(4) 0.002(4)
C47 0.019(4) 0.024(4) 0.030(5) 0.001(3) -0.003(4) 0.002(3)
C48 0.014(4) 0.035(5) 0.047(5) -0.005(4) 0.000(4) 0.005(4)
C49 0.030(5) 0.037(5) 0.058(7) -0.012(4) 0.002(4) 0.000(4)
C50 0.020(4) 0.050(6) 0.059(7) -0.007(5) 0.000(4) 0.016(4)
C51 0.015(4) 0.041(5) 0.054(6) 0.001(4) -0.005(4) 0.007(4)
C52 0.013(4) 0.031(4) 0.048(5) -0.001(4) -0.004(4) 0.002(3)
C53 0.018(4) 0.037(4) 0.017(4) 0.002(3) 0.004(4) 0.000(4)
C54 0.022(4) 0.034(5) 0.040(5) 0.001(4) 0.009(4) 0.000(4)
C55 0.024(5) 0.046(6) 0.054(6) 0.002(4) 0.004(4) 0.017(4)
C56 0.019(4) 0.056(6) 0.039(5) -0.002(4) 0.004(4) 0.000(4)
C57 0.030(5) 0.037(5) 0.040(5) -0.003(4) 0.005(4) -0.010(4)
C58 0.017(4) 0.037(5) 0.037(5) 0.001(4) -0.002(4) -0.005(3)
C59 0.017(4) 0.035(5) 0.041(5) 0.006(4) -0.006(4) 0.000(4)
C60 0.021(4) 0.031(5) 0.045(5) 0.006(4) 0.002(4) -0.003(4)
C61 0.045(6) 0.028(5) 0.070(7) 0.008(5) 0.005(5) 0.009(4)
C62 0.036(5) 0.039(6) 0.071(8) 0.017(5) -0.027(5) -0.001(4)
C63 0.066(7) 0.059(7) 0.041(6) 0.023(5) -0.019(5) -0.002(5)
C64 0.043(6) 0.062(6) 0.035(5) 0.006(5) -0.003(4) 0.007(5)
C65 0.013(4) 0.031(5) 0.027(5) -0.001(3) -0.003(3) -0.002(3)
C66 0.017(4) 0.042(5) 0.030(5) -0.002(4) 0.010(4) 0.002(4)
C67 0.026(4) 0.035(5) 0.049(6) -0.007(4) 0.000(5) -0.001(4)
C68 0.041(5) 0.037(5) 0.048(6) -0.008(4) -0.017(5) -0.003(4)
C69 0.058(6) 0.042(6) 0.036(5) -0.005(4) -0.002(5) 0.003(5)
C70 0.052(6) 0.033(5) 0.033(5) 0.003(4) 0.010(4) -0.006(4)
O1S 0.077(6) 0.114(7) 0.121(7) -0.022(6) 0.020(5) -0.018(5)
C11S 0.096(11) 0.052(8) 0.204(17) 0.028(9) -0.062(11) -0.043(8)
C12S 0.146(13) 0.048(8) 0.119(11) -0.006(7) -0.068(10) 0.010(8)
C13S 0.047(6) 0.095(9) 0.068(8) 0.028(7) -0.022(6) -0.020(6)
C14S 0.076(9) 0.149(13) 0.072(9) -0.036(8) 0.018(7) -0.068(8)
O2S 0.067(5) 0.078(5) 0.106(6) -0.001(5) -0.026(5) 0.000(4)
C21S 0.060(7) 0.047(6) 0.086(8) -0.005(6) -0.011(6) 0.011(5)
C22S 0.065(7) 0.064(7) 0.046(6) 0.001(5) -0.007(5) -0.003(6)
C23S 0.052(6) 0.045(6) 0.088(8) 0.008(6) -0.004(6) 0.004(5)
C24S 0.065(7) 0.072(8) 0.092(9) -0.027(7) -0.005(7) -0.003(6)

loop_
_atom_type_symbol
_atom_type_description
_atom_type_scat_dispersion_real
_atom_type_scat_dispersion_imag
_atom_type_scat_source
C C 0.0033 0.0016 'International Tables Vol C Tables 4.2.6.8 and 6.1.1.4'
H H 0.0000 0.0000 'International Tables Vol C Tables 4.2.6.8 and 6.1.1.4'
O O 0.0106 0.0060 'International Tables Vol C Tables 4.2.6.8 and 6.1.1.4'
P P 0.1023 0.0942 'International Tables Vol C Tables 4.2.6.8 and 6.1.1.4'
Pt Pt -1.7033 8.3905 'International Tables Vol C Tables 4.2.6.8 and 6.1.1.4'

loop_
_geom_angle_atom_site_label_1
_geom_angle_atom_site_label_2
_geom_angle_atom_site_label_3
_geom_angle
C1 Pt C26 86.0(3)
C1 Pt P2 169.7(2)
C26 Pt P2 84.8(2)
C1 Pt P1 89.25(19)
C26 Pt P1 174.4(2)
P2 Pt P1 100.16(6)
C47 P1 C41 107.6(3)
C47 P1 C35 103.3(3)
C41 P1 C35 101.0(3)
C47 P1 Pt 111.9(2)
C41 P1 Pt 117.3(2)
C35 P1 Pt 114.4(2)
C59 P2 C65 108.3(3)
C59 P2 C53 101.0(3)
C65 P2 C53 100.0(3)
C59 P2 Pt 109.2(3)
C65 P2 Pt 113.7(2)
C53 P2 Pt 123.2(2)
C2 C1 Pt 175.3(6)
C1 C2 C3 174.9(7)
C4 C3 C8 119.7(6)
C4 C3 C2 119.0(6)
C8 C3 C2 121.3(6)
C5 C4 C3 121.1(6)
C4 C5 C6 118.4(7)
C4 C5 C27 122.2(6)
C6 C5 C27 119.5(7)
C7 C6 C5 120.8(7)
C6 C7 C8 121.8(7)
C7 C8 C3 118.1(6)
C7 C8 C9 119.9(6)
C3 C8 C9 121.8(6)
C10 C9 C8 174.9(7)
C9 C10 C11 171.6(8)
C16 C11 C12 119.6(7)
C16 C11 C10 123.0(7)
C12 C11 C10 117.4(7)
C13 C12 C11 121.5(7)
C12 C13 C14 119.4(7)
C15 C14 C13 119.0(7)
C14 C15 C16 122.9(7)
C11 C16 C15 117.5(7)
C11 C16 C17 123.0(7)
C15 C16 C17 119.4(7)
C18 C17 C16 175.6(8)
C17 C18 C19 175.1(8)
C20 C19 C24 118.4(7)
C20 C19 C18 118.8(7)
C24 C19 C18 122.7(6)
C21 C20 C19 121.4(7)
C20 C21 C22 121.5(7)
C23 C22 C21 116.2(7)
C23 C22 C31 123.5(7)
C21 C22 C31 120.3(7)
C22 C23 C24 123.6(7)
C23 C24 C19 118.7(6)
C23 C24 C25 119.7(6)
C19 C24 C25 121.5(7)
C26 C25 C24 172.0(7)
C25 C26 Pt 175.2(6)
C28 C27 C30 107.8(7)
C28 C27 C5 108.8(6)
C30 C27 C5 111.6(6)
C28 C27 C29 110.9(7)
C30 C27 C29 107.5(7)
C5 C27 C29 110.2(6)
C22 C31 C33 109.1(7)
C22 C31 C32 110.3(6)
C33 C31 C32 109.5(7)
C22 C31 C34 112.4(6)
C33 C31 C34 108.4(7)
C32 C31 C34 107.1(7)
C40 C35 C36 118.3(7)
C40 C35 P1 119.3(6)
C36 C35 P1 122.3(6)
C37 C36 C35 120.3(8)
C38 C37 C36 120.6(9)
C37 C38 C39 119.9(8)
C40 C39 C38 119.8(8)
C39 C40 C35 121.1(8)
C46 C41 C42 119.7(7)
C46 C41 P1 120.3(5)
C42 C41 P1 119.9(5)
C43 C42 C41 120.3(7)
C44 C43 C42 120.2(7)
C43 C44 C45 120.2(7)
C44 C45 C46 119.9(7)
C41 C46 C45 119.6(7)
C48 C47 C52 119.5(7)
C48 C47 P1 116.9(5)
C52 C47 P1 123.6(6)
C47 C48 C49 120.7(7)
C48 C49 C50 118.9(8)
C51 C50 C49 120.2(7)
C50 C51 C52 121.2(7)
C51 C52 C47 119.4(7)
C58 C53 C54 119.2(7)
C58 C53 P2 122.1(5)
C54 C53 P2 118.7(5)
C55 C54 C53 120.0(7)
C56 C55 C54 120.0(7)
C57 C56 C55 120.7(7)
C56 C57 C58 120.1(7)
C53 C58 C57 120.0(7)
C60 C59 C64 117.3(7)
C60 C59 P2 119.8(6)
C64 C59 P2 122.9(6)
C61 C60 C59 121.9(8)
C60 C61 C62 119.6(8)
C63 C62 C61 120.3(8)
C62 C63 C64 119.8(9)
C63 C64 C59 120.9(8)
C70 C65 C66 118.0(7)
C70 C65 P2 123.4(6)
C66 C65 P2 118.4(6)
C65 C66 C67 119.5(7)
C68 C67 C66 121.2(8)
C67 C68 C69 119.8(8)
C68 C69 C70 119.3(8)
C69 C70 C65 122.2(8)
C11S O1S C14S 103.9(9)
O1S C11S C12S 109.3(9)
C13S C12S C11S 106.0(10)
C12S C13S C14S 100.7(9)
O1S C14S C13S 108.2(8)
C21S O2S C24S 106.9(7)
O2S C21S C22S 106.3(8)
C21S C22S C23S 103.6(7)
C24S C23S C22S 104.8(7)
O2S C24S C23S 106.7(8)

loop_
_geom_bond_atom_site_label_1
_geom_bond_atom_site_label_2
_geom_bond_distance
Pt C1 1.964(7)
Pt C26 2.021(7)
Pt P2 2.3123(19)
Pt P1 2.3125(18)
P1 C47 1.822(7)
P1 C41 1.829(7)
P1 C35 1.838(8)
P2 C59 1.825(7)
P2 C65 1.833(7)
P2 C53 1.843(7)
C1 C2 1.220(9)
C2 C3 1.445(9)
C3 C4 1.404(9)
C3 C8 1.420(9)
C4 C5 1.402(9)
C5 C6 1.411(10)
C5 C27 1.531(9)
C6 C7 1.369(9)
C7 C8 1.407(9)
C8 C9 1.431(9)
C9 C10 1.197(9)
C10 C11 1.460(10)
C11 C16 1.383(9)
C11 C12 1.401(9)
C12 C13 1.370(9)
C13 C14 1.391(10)
C14 C15 1.364(9)
C15 C16 1.403(9)
C16 C17 1.445(10)
C17 C18 1.175(9)
C18 C19 1.457(10)
C19 C20 1.400(9)
C19 C24 1.406(9)
C20 C21 1.370(10)
C21 C22 1.410(10)
C22 C23 1.389(9)
C22 C31 1.518(10)
C23 C24 1.393(9)
C24 C25 1.430(9)
C25 C26 1.206(9)
C27 C28 1.510(10)
C27 C30 1.523(10)
C27 C29 1.532(10)
C31 C33 1.521(10)
C31 C32 1.531(10)
C31 C34 1.531(10)
C35 C40 1.383(10)
C35 C36 1.393(10)
C36 C37 1.378(11)
C37 C38 1.361(11)
C38 C39 1.382(11)
C39 C40 1.374(10)
C41 C46 1.381(9)
C41 C42 1.391(9)
C42 C43 1.387(9)
C43 C44 1.371(10)
C44 C45 1.385(10)
C45 C46 1.405(10)
C47 C48 1.393(9)
C47 C52 1.396(9)
C48 C49 1.394(10)
C49 C50 1.397(10)
C50 C51 1.375(10)
C51 C52 1.385(9)
C53 C58 1.390(9)
C53 C54 1.397(9)
C54 C55 1.394(10)
C55 C56 1.378(10)
C56 C57 1.365(10)
C57 C58 1.401(9)
C59 C60 1.387(10)
C59 C64 1.405(10)
C60 C61 1.377(10)
C61 C62 1.385(11)
C62 C63 1.370(12)
C63 C64 1.391(11)
C65 C70 1.382(9)
C65 C66 1.394(9)
C66 C67 1.395(10)
C67 C68 1.364(10)
C68 C69 1.377(11)
C69 C70 1.378(10)
O1S C11S 1.468(13)
O1S C14S 1.471(12)
C11S C12S 1.478(16)
C12S C13S 1.462(13)
C13S C14S 1.537(14)
O2S C21S 1.407(10)
O2S C24S 1.417(11)
C21S C22S 1.511(11)
C22S C23S 1.533(11)
C23S C24S 1.490(12)
